data_7154700
loop_
_publ_author_name
'Boufroura, H.'
'Souibgui, A.'
'Gaucher, A.'
'Marrot, J.'
'Pieters, G.'
'Aloui, F.'
'Ben Hassine, B.'
'Clavier, G.'
'Prim, D.'

_publ_section_title
;
 3D shapes of aryl(dihydro)naphthothiophenes: a comprehensive and
 structural study.
;
_journal_issue 44
_journal_name_full 'Organic &amp; biomolecular chemistry'
_journal_page_first 10844
_journal_page_last 10851
_journal_paper_doi 10.1039/c5ob01583a
_journal_volume 13
_journal_year 2015
_chemical_formula_sum 'C20 H16 O2 S'
_chemical_formula_weight 320.39
_space_group_crystal_system orthorhombic
_space_group_IT_number 19
_space_group_name_Hall 'P 2ac 2ab'
_space_group_name_H-M_alt 'P 21 21 21'
_symmetry_space_group_name_Hall 'P 2ac 2ab'
_symmetry_space_group_name_H-M 'P 21 21 21'
_atom_sites_solution_hydrogens geom
_audit_creation_method SHELXL-2014/7
_audit_update_record
;
2015-07-23 deposited with the CCDC.
2015-09-07 downloaded from the CCDC.
;
_cell_angle_alpha 90
_cell_angle_beta 90
_cell_angle_gamma 90
_cell_formula_units_Z 4
_cell_length_a 7.4670(13)
_cell_length_b 13.272(2)
_cell_length_c 16.898(3)
_cell_measurement_reflns_used 8749
_cell_measurement_temperature 296(2)
_cell_measurement_theta_max 28.03
_cell_measurement_theta_min 2.41
_cell_volume 1674.6(5)
_computing_cell_refinement 'Bruker SAINT'
_computing_data_collection 'Bruker APEX2'
_computing_data_reduction 'Bruker SAINT'
_computing_molecular_graphics 'Bruker SHELXTL'
_computing_publication_material 'Bruker SHELXTL'
_computing_structure_refinement 'SHELXL-2014/7 (Sheldrick, 2014)'
_computing_structure_solution 'SHELXS-97 (Sheldrick 2008)'
_diffrn_ambient_temperature 296(2)
_diffrn_measured_fraction_theta_full 0.998
_diffrn_measured_fraction_theta_max 0.997
_diffrn_measurement_device_type 'Bruker APEX-II CCD'
_diffrn_measurement_method '\f and \w scans'
_diffrn_radiation_type MoK\a
_diffrn_radiation_wavelength 0.71073
_diffrn_reflns_av_R_equivalents 0.0344
_diffrn_reflns_av_unetI/netI 0.0124
_diffrn_reflns_laue_measured_fraction_full 0.998
_diffrn_reflns_laue_measured_fraction_max 0.997
_diffrn_reflns_limit_h_max 10
_diffrn_reflns_limit_h_min -10
_diffrn_reflns_limit_k_max 16
_diffrn_reflns_limit_k_min -18
_diffrn_reflns_limit_l_max 23
_diffrn_reflns_limit_l_min -23
_diffrn_reflns_number 83941
_diffrn_reflns_point_group_measured_fraction_full 0.999
_diffrn_reflns_point_group_measured_fraction_max 0.997
_diffrn_reflns_theta_full 25.242
_diffrn_reflns_theta_max 30.036
_diffrn_reflns_theta_min 1.951
_diffrn_source 'fine-focus sealed tube'
_exptl_absorpt_coefficient_mu 0.200
_exptl_absorpt_correction_type multi-scan
_exptl_absorpt_process_details 'SADABS (Sheldrick, V2012/1)'
_exptl_crystal_colour colorless
_exptl_crystal_density_diffrn 1.271
_exptl_crystal_description parallelepiped
_exptl_crystal_F_000 672
_exptl_crystal_size_max 0.300
_exptl_crystal_size_mid 0.240
_exptl_crystal_size_min 0.160
_exptl_transmission_factor_max 0.7460
_exptl_transmission_factor_min 0.7295
_refine_diff_density_max 0.180
_refine_diff_density_min -0.160
_refine_diff_density_rms 0.033
_refine_ls_abs_structure_details
; 
 Flack x determined using 1854 quotients [(I+)-(I-)]/[(I+)+(I-)] 
 (Parsons, Flack and Wagner, Acta Cryst. B69 (2013) 249-259). 
;
_refine_ls_abs_structure_Flack 0.004(9)
_refine_ls_extinction_method none
_refine_ls_goodness_of_fit_ref 1.045
_refine_ls_hydrogen_treatment constr
_refine_ls_matrix_type full
_refine_ls_number_parameters 209
_refine_ls_number_reflns 4886
_refine_ls_number_restraints 0
_refine_ls_restrained_S_all 1.045
_refine_ls_R_factor_all 0.0363
_refine_ls_R_factor_gt 0.0318
_refine_ls_shift/su_max 0.001
_refine_ls_shift/su_mean 0.000
_refine_ls_structure_factor_coef Fsqd
_refine_ls_weighting_details 'w=1/[\s^2^(Fo^2^)+(0.0505P)^2^+0.1496P] where P=(Fo^2^+2Fc^2^)/3'
_refine_ls_weighting_scheme calc
_refine_ls_wR_factor_gt 0.0852
_refine_ls_wR_factor_ref 0.0889
_reflns_Friedel_coverage 0.758
_reflns_friedel_fraction_full 1.000
_reflns_friedel_fraction_max 0.996
_reflns_number_gt 4491
_reflns_number_total 4886
_reflns_threshold_expression 'I > 2\s(I)'
_cod_data_source_file c5ob01583a2.cif
_cod_data_source_block hb12_a
_cod_depositor_comments 'Adding full bibliography for 7154700--7154704.cif.'
_cod_original_cell_volume 1674.7(5)
_cod_database_code 7154700
_shelx_shelxl_version_number 2014/7
_shelx_space_group_comment
; 
The symmetry employed for this shelxl refinement is uniquely defined 
by the following loop, which should always be used as a source of 
symmetry information in preference to the above space-group names. 
They are only intended as comments. 
;
_shelx_estimated_absorpt_t_min 0.942
_shelx_estimated_absorpt_t_max 0.969
_exptl_absorpt_special_details 'Blessing, Acta Cryst. (1995) A51, 33-38'

loop_
_space_group_symop_operation_xyz
'x, y, z'
'-x+1/2, -y, z+1/2'
'-x, y+1/2, -z+1/2'
'x+1/2, -y+1/2, -z'

loop_
_atom_site_label
_atom_site_type_symbol
_atom_site_fract_x
_atom_site_fract_y
_atom_site_fract_z
_atom_site_U_iso_or_equiv
_atom_site_adp_type
_atom_site_occupancy
_atom_site_site_symmetry_order
_atom_site_calc_flag
_atom_site_refinement_flags_posn
_atom_site_refinement_flags_adp
S1 S 0.62789(5) 0.54671(3) 0.40548(2) 0.04098(11) Uani 1 1 d . .
C2 C 0.5657(3) 0.44060(13) 0.45737(11) 0.0481(4) Uani 1 1 d . .
C3 C 0.3965(3) 0.41000(14) 0.43777(14) 0.0588(5) Uani 1 1 d . .
H3 H 0.3406 0.3542 0.4600 0.071 Uiso 1 1 calc R U
C4 C 0.3161(2) 0.47208(14) 0.38034(14) 0.0539(5) Uani 1 1 d . .
C5 C 0.1327(3) 0.46034(19) 0.34499(19) 0.0780(7) Uani 1 1 d . .
H5A H 0.0473 0.5013 0.3740 0.094 Uiso 1 1 calc R U
H5B H 0.0949 0.3905 0.3483 0.094 Uiso 1 1 calc R U
C6 C 0.1388(3) 0.4934(2) 0.25905(19) 0.0804(8) Uani 1 1 d . .
H6A H 0.2072 0.4447 0.2288 0.096 Uiso 1 1 calc R U
H6B H 0.0179 0.4944 0.2380 0.096 Uiso 1 1 calc R U
C7 C 0.2216(3) 0.59616(18) 0.24897(12) 0.0559(5) Uani 1 1 d . .
C8 C 0.1602(3) 0.6620(2) 0.19137(12) 0.0697(7) Uani 1 1 d . .
H8 H 0.0652 0.6427 0.1592 0.084 Uiso 1 1 calc R U
C9 C 0.2364(3) 0.7548(2) 0.18087(13) 0.0728(7) Uani 1 1 d . .
H9 H 0.1929 0.7980 0.1420 0.087 Uiso 1 1 calc R U
C10 C 0.3785(3) 0.78433(19) 0.22819(11) 0.0599(5) Uani 1 1 d . .
H10 H 0.4293 0.8477 0.2211 0.072 Uiso 1 1 calc R U
C11 C 0.4463(2) 0.72018(14) 0.28635(10) 0.0430(3) Uani 1 1 d . .
C12 C 0.3681(2) 0.62472(12) 0.29717(9) 0.0418(3) Uani 1 1 d . .
C13 C 0.4244(2) 0.55055(13) 0.35687(10) 0.0405(3) Uani 1 1 d . .
C14 C 0.6001(2) 0.75558(12) 0.33502(10) 0.0422(3) Uani 1 1 d . .
C15 C 0.5716(4) 0.80765(17) 0.40513(13) 0.0647(5) Uani 1 1 d . .
H15 H 0.4556 0.8206 0.4224 0.078 Uiso 1 1 calc R U
C16 C 0.7171(5) 0.8402(2) 0.44936(15) 0.0832(8) Uani 1 1 d . .
H16 H 0.6981 0.8755 0.4962 0.100 Uiso 1 1 calc R U
C17 C 0.8886(4) 0.82094(19) 0.42469(15) 0.0744(7) Uani 1 1 d . .
H17 H 0.9850 0.8427 0.4551 0.089 Uiso 1 1 calc R U
C18 C 0.9185(3) 0.77014(17) 0.35596(14) 0.0627(5) Uani 1 1 d . .
H18 H 1.0350 0.7573 0.3394 0.075 Uiso 1 1 calc R U
C19 C 0.7747(3) 0.73755(15) 0.31074(12) 0.0498(4) Uani 1 1 d . .
H19 H 0.7956 0.7032 0.2636 0.060 Uiso 1 1 calc R U
C20 C 0.6865(3) 0.39151(16) 0.51358(12) 0.0563(5) Uani 1 1 d . .
O21 O 0.6534(3) 0.31424(13) 0.54754(12) 0.0798(5) Uani 1 1 d . .
O22 O 0.8383(2) 0.44303(14) 0.52307(11) 0.0753(5) Uani 1 1 d . .
C23 C 0.9713(5) 0.3999(3) 0.57611(19) 0.1008(11) Uani 1 1 d . .
H23A H 0.9186 0.3889 0.6272 0.151 Uiso 1 1 calc R U
H23B H 1.0706 0.4454 0.5811 0.151 Uiso 1 1 calc R U
H23C H 1.0125 0.3368 0.5550 0.151 Uiso 1 1 calc R U

loop_
_atom_site_aniso_label
_atom_site_aniso_U_11
_atom_site_aniso_U_22
_atom_site_aniso_U_33
_atom_site_aniso_U_23
_atom_site_aniso_U_13
_atom_site_aniso_U_12
S1 0.04088(18) 0.03656(17) 0.04549(19) 0.00487(15) 0.00122(16) 0.00096(16)
C2 0.0535(9) 0.0351(7) 0.0556(9) 0.0062(7) 0.0138(8) 0.0063(7)
C3 0.0568(11) 0.0348(8) 0.0847(13) 0.0067(8) 0.0196(10) 0.0001(8)
C4 0.0428(9) 0.0387(8) 0.0801(13) -0.0065(8) 0.0085(8) -0.0028(7)
C5 0.0452(10) 0.0591(12) 0.130(2) -0.0041(14) -0.0054(13) -0.0143(11)
C6 0.0567(12) 0.0752(15) 0.109(2) -0.0312(15) -0.0250(14) -0.0048(12)
C7 0.0408(9) 0.0704(12) 0.0566(10) -0.0185(9) -0.0054(8) 0.0078(9)
C8 0.0464(11) 0.114(2) 0.0489(10) -0.0090(12) -0.0101(8) 0.0166(12)
C9 0.0508(11) 0.114(2) 0.0532(11) 0.0245(12) -0.0005(9) 0.0209(13)
C10 0.0511(10) 0.0744(12) 0.0542(10) 0.0208(9) 0.0052(9) 0.0114(11)
C11 0.0386(8) 0.0500(9) 0.0404(7) 0.0041(7) 0.0050(6) 0.0067(7)
C12 0.0369(7) 0.0469(8) 0.0418(7) -0.0074(6) 0.0010(7) 0.0073(7)
C13 0.0369(7) 0.0358(7) 0.0487(8) -0.0066(7) 0.0021(6) 0.0018(6)
C14 0.0513(9) 0.0341(6) 0.0412(7) 0.0058(6) 0.0018(7) 0.0000(7)
C15 0.0818(15) 0.0570(11) 0.0553(10) -0.0073(9) 0.0058(11) 0.0071(10)
C16 0.125(3) 0.0691(15) 0.0554(12) -0.0192(11) -0.0124(15) -0.0011(17)
C17 0.0872(18) 0.0640(13) 0.0720(14) 0.0003(10) -0.0271(14) -0.0149(13)
C18 0.0565(12) 0.0584(12) 0.0731(13) 0.0082(10) -0.0147(10) -0.0106(9)
C19 0.0491(10) 0.0477(9) 0.0527(9) 0.0006(7) -0.0010(8) -0.0036(8)
C20 0.0663(12) 0.0475(9) 0.0551(10) 0.0127(8) 0.0172(9) 0.0160(9)
O21 0.0871(12) 0.0588(9) 0.0934(11) 0.0373(9) 0.0240(10) 0.0167(9)
O22 0.0776(11) 0.0690(10) 0.0793(10) 0.0309(9) -0.0164(9) 0.0013(9)
C23 0.100(2) 0.102(2) 0.100(2) 0.0381(19) -0.0303(18) 0.0140(19)

loop_
_atom_type_symbol
_atom_type_description
_atom_type_scat_dispersion_real
_atom_type_scat_dispersion_imag
_atom_type_scat_source
C C 0.0033 0.0016 'International Tables Vol C Tables 4.2.6.8 and 6.1.1.4'
H H 0.0000 0.0000 'International Tables Vol C Tables 4.2.6.8 and 6.1.1.4'
O O 0.0106 0.0060 'International Tables Vol C Tables 4.2.6.8 and 6.1.1.4'
S S 0.1246 0.1234 'International Tables Vol C Tables 4.2.6.8 and 6.1.1.4'

loop_
_geom_angle_atom_site_label_1
_geom_angle_atom_site_label_2
_geom_angle_atom_site_label_3
_geom_angle
C2 S1 C13 91.67(9)
C3 C2 C20 126.46(18)
C3 C2 S1 111.62(15)
C20 C2 S1 121.91(16)
C2 C3 C4 112.78(17)
C2 C3 H3 123.6
C4 C3 H3 123.6
C13 C4 C3 113.00(18)
C13 C4 C5 120.0(2)
C3 C4 C5 127.04(19)
C4 C5 C6 108.8(2)
C4 C5 H5A 109.9
C6 C5 H5A 109.9
C4 C5 H5B 109.9
C6 C5 H5B 109.9
H5A C5 H5B 108.3
C7 C6 C5 112.5(2)
C7 C6 H6A 109.1
C5 C6 H6A 109.1
C7 C6 H6B 109.1
C5 C6 H6B 109.1
H6A C6 H6B 107.8
C8 C7 C12 119.4(2)
C8 C7 C6 120.9(2)
C12 C7 C6 119.6(2)
C9 C8 C7 121.4(2)
C9 C8 H8 119.3
C7 C8 H8 119.3
C8 C9 C10 119.9(2)
C8 C9 H9 120.1
C10 C9 H9 120.1
C9 C10 C11 120.8(2)
C9 C10 H10 119.6
C11 C10 H10 119.6
C10 C11 C12 119.35(18)
C10 C11 C14 118.47(18)
C12 C11 C14 122.19(15)
C11 C12 C7 119.16(17)
C11 C12 C13 124.95(15)
C7 C12 C13 115.88(17)
C4 C13 C12 122.39(16)
C4 C13 S1 110.93(14)
C12 C13 S1 126.68(13)
C19 C14 C15 118.85(19)
C19 C14 C11 120.46(16)
C15 C14 C11 120.68(18)
C16 C15 C14 119.6(2)
C16 C15 H15 120.2
C14 C15 H15 120.2
C17 C16 C15 120.6(2)
C17 C16 H16 119.7
C15 C16 H16 119.7
C18 C17 C16 120.3(2)
C18 C17 H17 119.8
C16 C17 H17 119.8
C17 C18 C19 119.9(2)
C17 C18 H18 120.1
C19 C18 H18 120.1
C18 C19 C14 120.7(2)
C18 C19 H19 119.7
C14 C19 H19 119.7
O21 C20 O22 123.7(2)
O21 C20 C2 124.3(2)
O22 C20 C2 111.94(17)
C20 O22 C23 116.9(2)
O22 C23 H23A 109.5
O22 C23 H23B 109.5
H23A C23 H23B 109.5
O22 C23 H23C 109.5
H23A C23 H23C 109.5
H23B C23 H23C 109.5

loop_
_geom_bond_atom_site_label_1
_geom_bond_atom_site_label_2
_geom_bond_distance
S1 C2 1.7228(18)
S1 C13 1.7278(17)
C2 C3 1.368(3)
C2 C20 1.463(3)
C3 C4 1.407(3)
C3 H3 0.9300
C4 C13 1.377(3)
C4 C5 1.503(3)
C5 C6 1.518(4)
C5 H5A 0.9700
C5 H5B 0.9700
C6 C7 1.507(4)
C6 H6A 0.9700
C6 H6B 0.9700
C7 C8 1.386(3)
C7 C12 1.415(2)
C8 C9 1.368(4)
C8 H8 0.9300
C9 C10 1.385(3)
C9 H9 0.9300
C10 C11 1.396(3)
C10 H10 0.9300
C11 C12 1.407(3)
C11 C14 1.489(2)
C12 C13 1.471(2)
C14 C19 1.388(3)
C14 C15 1.388(3)
C15 C16 1.388(4)
C15 H15 0.9300
C16 C17 1.371(4)
C16 H16 0.9300
C17 C18 1.361(4)
C17 H17 0.9300
C18 C19 1.387(3)
C18 H18 0.9300
C19 H19 0.9300
C20 O21 1.201(3)
C20 O22 1.334(3)
O22 C23 1.455(3)
C23 H23A 0.9600
C23 H23B 0.9600
C23 H23C 0.9600
